data_4081780
loop_
_publ_author_name
'Muthaiah, Senthilkumar'
'Do, Dinh Cao Huan'
'Ganguly, Rakesh'
'Vidovi\'c, Dragoslav'

_publ_section_title
;
 Counterion Dependence on the Synthetic Viability of NHC-stabilized
 Dichloroborenium Cations
;
_journal_issue 22
_journal_name_full Organometallics
_journal_page_first 6718
_journal_paper_doi 10.1021/om400541q
_journal_volume 32
_journal_year 2013
_chemical_formula_moiety 'C27 H36 B Cl3 N2'
_chemical_formula_sum 'C27 H36 B Cl3 N2'
_chemical_formula_weight 505.74
_chemical_name_systematic
; 
 ? 
;
_space_group_IT_number 14
_symmetry_cell_setting monoclinic
_symmetry_space_group_name_Hall '-P 2ybc'
_symmetry_space_group_name_H-M 'P 1 21/c 1'
_atom_sites_solution_hydrogens geom
_atom_sites_solution_primary direct
_atom_sites_solution_secondary difmap
_audit_creation_method SHELXL-97
_cell_angle_alpha 90.00
_cell_angle_beta 111.568(2)
_cell_angle_gamma 90.00
_cell_formula_units_Z 8
_cell_length_a 15.8598(12)
_cell_length_b 19.3559(14)
_cell_length_c 19.1798(13)
_cell_measurement_reflns_used 2174
_cell_measurement_temperature 103(2)
_cell_measurement_theta_max 24.50
_cell_measurement_theta_min 2.78
_cell_volume 5475.6(7)
_computing_cell_refinement 'Bruker SAINT'
_computing_data_collection 'Bruker APEX2'
_computing_data_reduction 'Bruker SAINT'
_computing_molecular_graphics 'Bruker SHELXTL'
_computing_publication_material 'Bruker SHELXTL'
_computing_structure_refinement 'SHELXL-97 (Sheldrick, 2008)'
_computing_structure_solution 'SHELXS-97 (Sheldrick, 2008)'
_diffrn_ambient_temperature 103(2)
_diffrn_measured_fraction_theta_full 0.999
_diffrn_measured_fraction_theta_max 0.999
_diffrn_measurement_device_type 'Bruker APEX-II CCD'
_diffrn_measurement_method '\f and \w scans'
_diffrn_radiation_monochromator graphite
_diffrn_radiation_source 'fine-focus sealed tube'
_diffrn_radiation_type MoK\a
_diffrn_radiation_wavelength 0.71073
_diffrn_reflns_av_R_equivalents 0.0000
_diffrn_reflns_av_sigmaI/netI 0.0642
_diffrn_reflns_limit_h_max 18
_diffrn_reflns_limit_h_min -19
_diffrn_reflns_limit_k_max 24
_diffrn_reflns_limit_k_min 0
_diffrn_reflns_limit_l_max 23
_diffrn_reflns_limit_l_min 0
_diffrn_reflns_number 11178
_diffrn_reflns_theta_full 26.37
_diffrn_reflns_theta_max 26.37
_diffrn_reflns_theta_min 2.19
_exptl_absorpt_coefficient_mu 0.353
_exptl_absorpt_correction_T_max 0.9328
_exptl_absorpt_correction_T_min 0.8718
_exptl_absorpt_correction_type multi-scan
_exptl_absorpt_process_details twinabs
_exptl_crystal_colour colourless
_exptl_crystal_density_diffrn 1.227
_exptl_crystal_density_method 'not measured'
_exptl_crystal_description block
_exptl_crystal_F_000 2144
_exptl_crystal_size_max 0.40
_exptl_crystal_size_mid 0.20
_exptl_crystal_size_min 0.20
_refine_diff_density_max 0.788
_refine_diff_density_min -0.772
_refine_diff_density_rms 0.314
_refine_ls_extinction_method none
_refine_ls_goodness_of_fit_ref 1.050
_refine_ls_hydrogen_treatment constr
_refine_ls_matrix_type full
_refine_ls_number_parameters 612
_refine_ls_number_reflns 11178
_refine_ls_number_restraints 0
_refine_ls_restrained_S_all 1.050
_refine_ls_R_factor_all 0.0775
_refine_ls_R_factor_gt 0.0476
_refine_ls_shift/su_max 0.001
_refine_ls_shift/su_mean 0.000
_refine_ls_structure_factor_coef Fsqd
_refine_ls_weighting_details 'calc w=1/[\s^2^(Fo^2^)+(0.0615P)^2^+1.8851P] where P=(Fo^2^+2Fc^2^)/3'
_refine_ls_weighting_scheme calc
_refine_ls_wR_factor_gt 0.1139
_refine_ls_wR_factor_ref 0.1343
_reflns_number_gt 8276
_reflns_number_total 11178
_reflns_threshold_expression >2sigma(I)
_cod_data_source_file om400541q_si_002.cif
_cod_data_source_block 5BCl3
_cod_depositor_comments
;
The following automatic conversions were performed:

'_symmetry_cell_setting' value 'Monoclinic' changed to 'monoclinic'
according to /home/saulius/struct/CIF-dictionaries/cif_core.dic
dictionary named 'cif_core.dic' version 2.4.2 from 2011-04-26.

Automatic conversion script
Id: cif_fix_values 1891 2012-01-12 08:04:46Z andrius 
;
_cod_original_sg_symbol_H-M P2(1)/c
_cod_database_code 4081780

loop_
_symmetry_equiv_pos_as_xyz
'x, y, z'
'-x, y+1/2, -z+1/2'
'-x, -y, -z'
'x, -y-1/2, z-1/2'

loop_
_atom_site_label
_atom_site_type_symbol
_atom_site_fract_x
_atom_site_fract_y
_atom_site_fract_z
_atom_site_U_iso_or_equiv
_atom_site_adp_type
_atom_site_occupancy
_atom_site_symmetry_multiplicity
_atom_site_calc_flag
_atom_site_refinement_flags
B1 B 0.5006(2) 0.25886(16) 0.25954(18) 0.0154(7) Uani 1 1 d .
B2 B 0.9845(2) 0.71698(17) 0.21737(19) 0.0166(7) Uani 1 1 d .
C1 C 0.5935(2) 0.27034(14) 0.24272(14) 0.0143(6) Uani 1 1 d .
C2 C 0.7009(2) 0.31361(15) 0.20481(17) 0.0209(7) Uani 1 1 d .
H2 H 0.7338 0.3451 0.1865 0.025 Uiso 1 1 calc R
C3 C 0.7223(2) 0.24730(16) 0.22370(16) 0.0213(7) Uani 1 1 d .
H3 H 0.7735 0.2231 0.2217 0.026 Uiso 1 1 calc R
C4 C 0.58629(19) 0.39699(14) 0.20682(15) 0.0140(6) Uani 1 1 d .
C5 C 0.6257(2) 0.44373(15) 0.26537(15) 0.0156(6) Uani 1 1 d .
C6 C 0.6983(2) 0.42257(16) 0.33991(15) 0.0210(7) Uani 1 1 d .
H6 H 0.7258 0.3783 0.3315 0.025 Uiso 1 1 calc R
C7 C 0.7736(2) 0.4756(2) 0.36746(19) 0.0368(9) Uani 1 1 d .
H7A H 0.7961 0.4861 0.3274 0.055 Uiso 1 1 calc R
H7B H 0.8232 0.4572 0.4110 0.055 Uiso 1 1 calc R
H7C H 0.7502 0.5180 0.3818 0.055 Uiso 1 1 calc R
C8 C 0.6568(2) 0.4089(2) 0.39883(18) 0.0357(9) Uani 1 1 d .
H8A H 0.7037 0.3916 0.4448 0.054 Uiso 1 1 calc R
H8B H 0.6085 0.3744 0.3798 0.054 Uiso 1 1 calc R
H8C H 0.6315 0.4520 0.4098 0.054 Uiso 1 1 calc R
C9 C 0.5943(2) 0.51137(15) 0.25307(16) 0.0194(6) Uani 1 1 d .
H9 H 0.6188 0.5447 0.2916 0.023 Uiso 1 1 calc R
C10 C 0.5279(2) 0.53116(15) 0.18559(16) 0.0190(6) Uani 1 1 d .
H10 H 0.5077 0.5777 0.1782 0.023 Uiso 1 1 calc R
C11 C 0.4912(2) 0.48305(15) 0.12895(16) 0.0176(6) Uani 1 1 d .
H11 H 0.4458 0.4971 0.0830 0.021 Uiso 1 1 calc R
C12 C 0.5196(2) 0.41457(14) 0.13819(15) 0.0146(6) Uani 1 1 d .
C13 C 0.4779(2) 0.36252(15) 0.07536(16) 0.0188(6) Uani 1 1 d .
H13 H 0.5034 0.3159 0.0940 0.023 Uiso 1 1 calc R
C14 C 0.3750(2) 0.35891(17) 0.05166(17) 0.0257(7) Uani 1 1 d .
H14A H 0.3595 0.3431 0.0940 0.039 Uiso 1 1 calc R
H14B H 0.3504 0.3264 0.0098 0.039 Uiso 1 1 calc R
H14C H 0.3489 0.4048 0.0359 0.039 Uiso 1 1 calc R
C15 C 0.5037(3) 0.3810(2) 0.00784(19) 0.0370(9) Uani 1 1 d .
H15A H 0.4822 0.4276 -0.0095 0.056 Uiso 1 1 calc R
H15B H 0.4757 0.3478 -0.0327 0.056 Uiso 1 1 calc R
H15C H 0.5698 0.3792 0.0228 0.056 Uiso 1 1 calc R
C16 C 0.6624(2) 0.14998(14) 0.27314(16) 0.0166(6) Uani 1 1 d .
C17 C 0.7085(2) 0.13859(16) 0.35011(16) 0.0190(6) Uani 1 1 d .
C18 C 0.7487(2) 0.19709(17) 0.40460(16) 0.0243(7) Uani 1 1 d .
H18 H 0.7107 0.2391 0.3847 0.029 Uiso 1 1 calc R
C19 C 0.7488(2) 0.1829(2) 0.48298(17) 0.0331(8) Uani 1 1 d .
H19A H 0.6877 0.1697 0.4793 0.050 Uiso 1 1 calc R
H19B H 0.7677 0.2246 0.5137 0.050 Uiso 1 1 calc R
H19C H 0.7912 0.1452 0.5062 0.050 Uiso 1 1 calc R
C20 C 0.8447(2) 0.2131(2) 0.40861(19) 0.0327(8) Uani 1 1 d .
H20A H 0.8817 0.1711 0.4221 0.049 Uiso 1 1 calc R
H20B H 0.8715 0.2488 0.4466 0.049 Uiso 1 1 calc R
H20C H 0.8424 0.2298 0.3597 0.049 Uiso 1 1 calc R
C21 C 0.7207(2) 0.06966(17) 0.37298(17) 0.0244(7) Uani 1 1 d .
H21 H 0.7511 0.0592 0.4246 0.029 Uiso 1 1 calc R
C22 C 0.6896(2) 0.01647(16) 0.32221(18) 0.0254(7) Uani 1 1 d .
H22 H 0.6987 -0.0300 0.3394 0.031 Uiso 1 1 calc R
C23 C 0.6453(2) 0.02973(16) 0.24654(17) 0.0231(7) Uani 1 1 d .
H23 H 0.6243 -0.0076 0.2124 0.028 Uiso 1 1 calc R
C24 C 0.6312(2) 0.09706(15) 0.22025(16) 0.0183(6) Uani 1 1 d .
C25 C 0.5874(2) 0.11166(17) 0.13593(16) 0.0227(7) Uani 1 1 d .
H25 H 0.5635 0.1600 0.1293 0.027 Uiso 1 1 calc R
C26 C 0.6581(3) 0.1063(2) 0.09879(19) 0.0356(9) Uani 1 1 d .
H26A H 0.6823 0.0592 0.1045 0.053 Uiso 1 1 calc R
H26B H 0.7076 0.1389 0.1228 0.053 Uiso 1 1 calc R
H26C H 0.6295 0.1175 0.0454 0.053 Uiso 1 1 calc R
C27 C 0.5083(3) 0.06286(18) 0.09707(19) 0.0336(9) Uani 1 1 d .
H27A H 0.4807 0.0749 0.0438 0.050 Uiso 1 1 calc R
H27B H 0.4630 0.0672 0.1204 0.050 Uiso 1 1 calc R
H27C H 0.5306 0.0152 0.1020 0.050 Uiso 1 1 calc R
C28 C 0.89012(19) 0.70242(14) 0.23081(14) 0.0134(6) Uani 1 1 d .
C29 C 0.7525(2) 0.71911(15) 0.23701(16) 0.0171(6) Uani 1 1 d .
H29 H 0.6988 0.7413 0.2363 0.021 Uiso 1 1 calc R
C30 C 0.7725(2) 0.65160(15) 0.24910(16) 0.0188(6) Uani 1 1 d .
H30 H 0.7354 0.6170 0.2585 0.023 Uiso 1 1 calc R
C31 C 0.82835(19) 0.82503(14) 0.21916(15) 0.0143(6) Uani 1 1 d .
C32 C 0.7870(2) 0.85447(14) 0.14848(15) 0.0156(6) Uani 1 1 d .
C33 C 0.7370(2) 0.81287(16) 0.07834(15) 0.0196(6) Uani 1 1 d .
H33 H 0.7594 0.7642 0.0875 0.024 Uiso 1 1 calc R
C34 C 0.6351(2) 0.81243(18) 0.06483(18) 0.0273(7) Uani 1 1 d .
H34A H 0.6253 0.7877 0.1058 0.041 Uiso 1 1 calc R
H34B H 0.6017 0.7892 0.0172 0.041 Uiso 1 1 calc R
H34C H 0.6134 0.8601 0.0628 0.041 Uiso 1 1 calc R
C35 C 0.7525(2) 0.83943(18) 0.00911(16) 0.0269(7) Uani 1 1 d .
H35A H 0.7239 0.8848 -0.0049 0.040 Uiso 1 1 calc R
H35B H 0.7259 0.8070 -0.0325 0.040 Uiso 1 1 calc R
H35C H 0.8178 0.8435 0.0202 0.040 Uiso 1 1 calc R
C36 C 0.7887(2) 0.92648(15) 0.14510(17) 0.0204(7) Uani 1 1 d .
H36 H 0.7626 0.9489 0.0979 0.024 Uiso 1 1 calc R
C37 C 0.8274(2) 0.96569(16) 0.20894(17) 0.0232(7) Uani 1 1 d .
H37 H 0.8291 1.0146 0.2052 0.028 Uiso 1 1 calc R
C38 C 0.8637(2) 0.93431(15) 0.27813(17) 0.0206(7) Uani 1 1 d .
H38 H 0.8887 0.9622 0.3217 0.025 Uiso 1 1 calc R
C39 C 0.8645(2) 0.86314(15) 0.28573(16) 0.0174(6) Uani 1 1 d .
C40 C 0.8973(2) 0.82961(16) 0.36255(15) 0.0206(7) Uani 1 1 d .
H40 H 0.9153 0.7810 0.3570 0.025 Uiso 1 1 calc R
C41 C 0.8207(2) 0.82698(18) 0.39325(17) 0.0294(8) Uani 1 1 d .
H41A H 0.8020 0.8741 0.3995 0.044 Uiso 1 1 calc R
H41B H 0.8421 0.8033 0.4418 0.044 Uiso 1 1 calc R
H41C H 0.7689 0.8018 0.3580 0.044 Uiso 1 1 calc R
C42 C 0.9794(3) 0.8660(2) 0.41935(18) 0.0363(9) Uani 1 1 d .
H42A H 1.0279 0.8690 0.3993 0.054 Uiso 1 1 calc R
H42B H 1.0009 0.8397 0.4663 0.054 Uiso 1 1 calc R
H42C H 0.9621 0.9126 0.4289 0.054 Uiso 1 1 calc R
C43 C 0.89955(19) 0.57404(14) 0.26125(15) 0.0148(6) Uani 1 1 d .
C44 C 0.9625(2) 0.56126(14) 0.33329(15) 0.0160(6) Uani 1 1 d .
C45 C 0.9973(2) 0.61712(16) 0.39267(16) 0.0216(7) Uani 1 1 d .
H45 H 0.9772 0.6626 0.3674 0.026 Uiso 1 1 calc R
C46 C 0.9570(3) 0.6101(2) 0.4530(2) 0.0474(11) Uani 1 1 d .
H46A H 0.8908 0.6134 0.4300 0.071 Uiso 1 1 calc R
H46B H 0.9802 0.6472 0.4899 0.071 Uiso 1 1 calc R
H46C H 0.9739 0.5653 0.4779 0.071 Uiso 1 1 calc R
C47 C 1.1005(2) 0.61800(19) 0.42689(18) 0.0319(8) Uani 1 1 d .
H47A H 1.1223 0.5748 0.4541 0.048 Uiso 1 1 calc R
H47B H 1.1207 0.6570 0.4616 0.048 Uiso 1 1 calc R
H47C H 1.1248 0.6228 0.3870 0.048 Uiso 1 1 calc R
C48 C 0.9938(2) 0.49353(15) 0.34896(16) 0.0187(6) Uani 1 1 d .
H48 H 1.0361 0.4827 0.3975 0.022 Uiso 1 1 calc R
C49 C 0.9650(2) 0.44214(15) 0.29605(16) 0.0208(7) Uani 1 1 d .
H49 H 0.9870 0.3963 0.3083 0.025 Uiso 1 1 calc R
C50 C 0.9039(2) 0.45716(15) 0.22479(16) 0.0194(6) Uani 1 1 d .
H50 H 0.8855 0.4215 0.1882 0.023 Uiso 1 1 calc R
C51 C 0.8689(2) 0.52352(14) 0.20566(15) 0.0158(6) Uani 1 1 d .
C52 C 0.8043(2) 0.53877(15) 0.12586(15) 0.0192(6) Uani 1 1 d .
H52 H 0.7807 0.5868 0.1250 0.023 Uiso 1 1 calc R
C53 C 0.8551(2) 0.53617(18) 0.07154(17) 0.0284(8) Uani 1 1 d .
H53A H 0.9047 0.5699 0.0871 0.043 Uiso 1 1 calc R
H53B H 0.8132 0.5472 0.0208 0.043 Uiso 1 1 calc R
H53C H 0.8800 0.4897 0.0720 0.043 Uiso 1 1 calc R
C54 C 0.7237(2) 0.48977(17) 0.10149(17) 0.0265(7) Uani 1 1 d .
H54A H 0.7451 0.4422 0.1019 0.040 Uiso 1 1 calc R
H54B H 0.6826 0.5018 0.0507 0.040 Uiso 1 1 calc R
H54C H 0.6914 0.4937 0.1361 0.040 Uiso 1 1 calc R
Cl1 Cl 0.43716(5) 0.34005(4) 0.25639(4) 0.01862(16) Uani 1 1 d .
Cl2 Cl 0.52561(5) 0.22017(4) 0.35310(4) 0.02011(17) Uani 1 1 d .
Cl3 Cl 0.42621(5) 0.19932(4) 0.18596(4) 0.02226(17) Uani 1 1 d .
Cl4 Cl 0.95671(5) 0.76003(4) 0.12538(4) 0.02261(18) Uani 1 1 d .
Cl5 Cl 1.04858(5) 0.63707(4) 0.21718(4) 0.02105(17) Uani 1 1 d .
Cl6 Cl 1.05895(5) 0.77340(4) 0.29429(4) 0.02203(17) Uani 1 1 d .
N1 N 0.62193(17) 0.32737(12) 0.21700(12) 0.0154(5) Uani 1 1 d .
N2 N 0.65579(17) 0.22110(12) 0.24648(13) 0.0168(5) Uani 1 1 d .
N3 N 0.82458(16) 0.74996(12) 0.22587(12) 0.0140(5) Uani 1 1 d .
N4 N 0.85706(16) 0.64193(12) 0.24533(13) 0.0152(5) Uani 1 1 d .

loop_
_atom_site_aniso_label
_atom_site_aniso_U_11
_atom_site_aniso_U_22
_atom_site_aniso_U_33
_atom_site_aniso_U_23
_atom_site_aniso_U_13
_atom_site_aniso_U_12
B1 0.0186(18) 0.0111(16) 0.0195(16) 0.0003(13) 0.0104(14) 0.0010(13)
B2 0.0127(17) 0.0123(16) 0.0247(17) 0.0014(13) 0.0070(14) 0.0020(13)
C1 0.0162(15) 0.0120(14) 0.0129(13) 0.0012(11) 0.0033(11) 0.0023(11)
C2 0.0226(17) 0.0178(15) 0.0289(16) 0.0066(13) 0.0173(14) 0.0013(13)
C3 0.0221(17) 0.0215(16) 0.0246(16) 0.0058(13) 0.0136(13) 0.0045(13)
C4 0.0144(15) 0.0091(14) 0.0224(15) 0.0030(11) 0.0115(12) -0.0010(11)
C5 0.0150(15) 0.0173(15) 0.0171(14) 0.0024(11) 0.0089(12) -0.0013(12)
C6 0.0230(17) 0.0219(16) 0.0164(15) 0.0038(12) 0.0052(13) 0.0024(13)
C7 0.029(2) 0.046(2) 0.0281(18) 0.0123(16) 0.0026(15) -0.0141(17)
C8 0.030(2) 0.053(2) 0.0230(17) 0.0143(16) 0.0080(15) -0.0065(18)
C9 0.0243(17) 0.0158(15) 0.0215(15) -0.0020(12) 0.0125(13) -0.0031(12)
C10 0.0243(17) 0.0092(14) 0.0270(16) 0.0028(12) 0.0137(13) 0.0013(12)
C11 0.0174(16) 0.0161(15) 0.0215(15) 0.0062(12) 0.0098(12) 0.0026(12)
C12 0.0171(15) 0.0112(14) 0.0191(14) 0.0018(11) 0.0109(12) -0.0008(11)
C13 0.0222(17) 0.0151(15) 0.0196(15) -0.0005(12) 0.0081(12) 0.0011(12)
C14 0.0251(18) 0.0251(17) 0.0225(16) 0.0006(13) 0.0036(13) -0.0045(14)
C15 0.044(2) 0.044(2) 0.0293(18) -0.0133(16) 0.0209(17) -0.0109(18)
C16 0.0161(15) 0.0125(15) 0.0243(15) 0.0071(12) 0.0113(12) 0.0045(11)
C17 0.0123(15) 0.0231(16) 0.0233(15) 0.0061(12) 0.0086(12) 0.0051(12)
C18 0.0216(18) 0.0289(18) 0.0211(16) 0.0030(13) 0.0062(13) -0.0016(14)
C19 0.029(2) 0.046(2) 0.0236(17) 0.0033(15) 0.0092(15) 0.0007(17)
C20 0.0225(19) 0.045(2) 0.0282(18) -0.0045(16) 0.0067(14) -0.0051(16)
C21 0.0199(18) 0.0277(18) 0.0272(17) 0.0147(14) 0.0105(13) 0.0072(14)
C22 0.0269(19) 0.0170(16) 0.0392(19) 0.0122(14) 0.0202(15) 0.0073(13)
C23 0.0268(18) 0.0177(16) 0.0301(17) 0.0020(13) 0.0165(14) 0.0031(13)
C24 0.0196(16) 0.0160(15) 0.0229(15) 0.0009(12) 0.0120(13) 0.0040(12)
C25 0.0263(18) 0.0222(17) 0.0209(16) 0.0011(13) 0.0101(13) 0.0040(14)
C26 0.041(2) 0.041(2) 0.0301(19) 0.0016(16) 0.0190(17) 0.0129(18)
C27 0.041(2) 0.0287(19) 0.0275(18) -0.0054(14) 0.0082(16) 0.0042(16)
C28 0.0141(15) 0.0127(14) 0.0123(13) -0.0002(11) 0.0034(11) -0.0004(11)
C29 0.0147(15) 0.0165(15) 0.0232(15) 0.0038(12) 0.0105(12) 0.0018(12)
C30 0.0155(16) 0.0180(16) 0.0259(16) 0.0036(12) 0.0111(12) 0.0009(12)
C31 0.0128(14) 0.0087(14) 0.0223(15) -0.0009(11) 0.0074(12) 0.0022(11)
C32 0.0140(15) 0.0144(14) 0.0195(14) 0.0014(11) 0.0076(12) 0.0004(12)
C33 0.0181(16) 0.0207(16) 0.0171(14) -0.0006(12) 0.0030(12) 0.0029(13)
C34 0.0220(18) 0.0294(18) 0.0277(17) -0.0019(14) 0.0057(14) -0.0026(14)
C35 0.0271(19) 0.0332(19) 0.0200(16) 0.0009(14) 0.0082(14) 0.0018(15)
C36 0.0184(16) 0.0160(15) 0.0256(16) 0.0048(12) 0.0069(13) 0.0020(12)
C37 0.0230(17) 0.0128(15) 0.0344(18) -0.0001(13) 0.0113(14) 0.0022(13)
C38 0.0166(16) 0.0161(15) 0.0279(16) -0.0065(12) 0.0067(13) 0.0011(12)
C39 0.0120(15) 0.0185(15) 0.0219(15) -0.0003(12) 0.0066(12) 0.0025(12)
C40 0.0215(17) 0.0216(16) 0.0162(15) -0.0016(12) 0.0042(12) 0.0055(13)
C41 0.032(2) 0.035(2) 0.0226(17) 0.0031(14) 0.0116(14) 0.0093(16)
C42 0.030(2) 0.046(2) 0.0248(18) -0.0049(16) 0.0003(15) 0.0021(17)
C43 0.0148(15) 0.0115(14) 0.0193(14) 0.0032(11) 0.0077(12) 0.0002(11)
C44 0.0170(16) 0.0140(14) 0.0181(14) -0.0003(11) 0.0076(12) -0.0025(12)
C45 0.0240(18) 0.0184(16) 0.0219(15) -0.0008(12) 0.0080(13) -0.0001(13)
C46 0.059(3) 0.055(3) 0.042(2) -0.028(2) 0.035(2) -0.023(2)
C47 0.0225(19) 0.037(2) 0.0286(18) -0.0094(15) 0.0008(14) -0.0036(15)
C48 0.0167(16) 0.0193(15) 0.0191(15) 0.0051(12) 0.0053(12) 0.0038(12)
C49 0.0217(17) 0.0139(15) 0.0259(16) 0.0054(12) 0.0079(13) 0.0036(12)
C50 0.0235(17) 0.0127(15) 0.0224(15) 0.0002(12) 0.0089(13) 0.0002(12)
C51 0.0161(15) 0.0136(14) 0.0199(14) 0.0026(11) 0.0091(12) 0.0009(12)
C52 0.0219(17) 0.0138(15) 0.0192(15) 0.0021(12) 0.0044(12) 0.0002(12)
C53 0.031(2) 0.0328(19) 0.0205(16) 0.0060(14) 0.0083(14) -0.0040(15)
C54 0.0234(18) 0.0301(18) 0.0218(16) 0.0038(13) 0.0036(13) -0.0048(14)
Cl1 0.0186(4) 0.0142(3) 0.0259(4) 0.0038(3) 0.0116(3) 0.0039(3)
Cl2 0.0230(4) 0.0194(4) 0.0218(4) 0.0075(3) 0.0129(3) 0.0035(3)
Cl3 0.0195(4) 0.0208(4) 0.0263(4) -0.0057(3) 0.0082(3) -0.0023(3)
Cl4 0.0226(4) 0.0236(4) 0.0253(4) 0.0084(3) 0.0131(3) 0.0052(3)
Cl5 0.0198(4) 0.0141(4) 0.0339(4) 0.0035(3) 0.0153(3) 0.0039(3)
Cl6 0.0169(4) 0.0188(4) 0.0294(4) -0.0025(3) 0.0073(3) -0.0027(3)
N1 0.0169(13) 0.0123(12) 0.0187(12) 0.0043(10) 0.0084(10) 0.0009(10)
N2 0.0197(14) 0.0125(12) 0.0207(12) 0.0065(10) 0.0101(11) 0.0028(10)
N3 0.0146(13) 0.0121(12) 0.0156(12) 0.0010(9) 0.0059(10) 0.0023(10)
N4 0.0162(13) 0.0108(12) 0.0191(12) -0.0002(9) 0.0072(10) 0.0010(10)

loop_
_atom_type_symbol
_atom_type_description
_atom_type_scat_dispersion_real
_atom_type_scat_dispersion_imag
_atom_type_scat_source
C C 0.0033 0.0016 'International Tables Vol C Tables 4.2.6.8 and 6.1.1.4'
H H 0.0000 0.0000 'International Tables Vol C Tables 4.2.6.8 and 6.1.1.4'
B B 0.0013 0.0007 'International Tables Vol C Tables 4.2.6.8 and 6.1.1.4'
N N 0.0061 0.0033 'International Tables Vol C Tables 4.2.6.8 and 6.1.1.4'
Cl Cl 0.1484 0.1585 'International Tables Vol C Tables 4.2.6.8 and 6.1.1.4'

loop_
_geom_angle_atom_site_label_1
_geom_angle_atom_site_label_2
_geom_angle_atom_site_label_3
_geom_angle
C1 B1 Cl2 111.0(2)
C1 B1 Cl1 113.3(2)
Cl2 B1 Cl1 107.20(16)
C1 B1 Cl3 107.41(19)
Cl2 B1 Cl3 109.54(17)
Cl1 B1 Cl3 108.31(17)
C28 B2 Cl5 113.0(2)
C28 B2 Cl4 108.5(2)
Cl5 B2 Cl4 108.23(17)
C28 B2 Cl6 109.0(2)
Cl5 B2 Cl6 107.60(17)
Cl4 B2 Cl6 110.48(17)
N1 C1 N2 105.0(2)
N1 C1 B1 128.9(2)
N2 C1 B1 125.9(2)
C3 C2 N1 107.1(3)
C3 C2 H2 126.5
N1 C2 H2 126.5
C2 C3 N2 106.9(3)
C2 C3 H3 126.6
N2 C3 H3 126.6
C12 C4 C5 124.1(3)
C12 C4 N1 118.6(2)
C5 C4 N1 117.2(2)
C9 C5 C4 116.6(3)
C9 C5 C6 120.8(3)
C4 C5 C6 122.6(3)
C7 C6 C8 111.0(3)
C7 C6 C5 111.8(3)
C8 C6 C5 110.9(3)
C7 C6 H6 107.6
C8 C6 H6 107.6
C5 C6 H6 107.6
C6 C7 H7A 109.5
C6 C7 H7B 109.5
H7A C7 H7B 109.5
C6 C7 H7C 109.5
H7A C7 H7C 109.5
H7B C7 H7C 109.5
C6 C8 H8A 109.5
C6 C8 H8B 109.5
H8A C8 H8B 109.5
C6 C8 H8C 109.5
H8A C8 H8C 109.5
H8B C8 H8C 109.5
C10 C9 C5 121.3(3)
C10 C9 H9 119.4
C5 C9 H9 119.4
C11 C10 C9 120.1(3)
C11 C10 H10 120.0
C9 C10 H10 120.0
C10 C11 C12 121.2(3)
C10 C11 H11 119.4
C12 C11 H11 119.4
C11 C12 C4 116.8(3)
C11 C12 C13 120.3(3)
C4 C12 C13 122.9(2)
C12 C13 C14 111.8(2)
C12 C13 C15 109.9(3)
C14 C13 C15 110.3(3)
C12 C13 H13 108.2
C14 C13 H13 108.2
C15 C13 H13 108.2
C13 C14 H14A 109.5
C13 C14 H14B 109.5
H14A C14 H14B 109.5
C13 C14 H14C 109.5
H14A C14 H14C 109.5
H14B C14 H14C 109.5
C13 C15 H15A 109.5
C13 C15 H15B 109.5
H15A C15 H15B 109.5
C13 C15 H15C 109.5
H15A C15 H15C 109.5
H15B C15 H15C 109.5
C24 C16 C17 123.8(3)
C24 C16 N2 118.5(2)
C17 C16 N2 117.4(3)
C21 C17 C16 116.1(3)
C21 C17 C18 121.6(3)
C16 C17 C18 122.2(3)
C17 C18 C19 113.1(3)
C17 C18 C20 110.2(3)
C19 C18 C20 110.3(3)
C17 C18 H18 107.7
C19 C18 H18 107.7
C20 C18 H18 107.7
C18 C19 H19A 109.5
C18 C19 H19B 109.5
H19A C19 H19B 109.5
C18 C19 H19C 109.5
H19A C19 H19C 109.5
H19B C19 H19C 109.5
C18 C20 H20A 109.5
C18 C20 H20B 109.5
H20A C20 H20B 109.5
C18 C20 H20C 109.5
H20A C20 H20C 109.5
H20B C20 H20C 109.5
C22 C21 C17 121.3(3)
C22 C21 H21 119.3
C17 C21 H21 119.3
C21 C22 C23 121.0(3)
C21 C22 H22 119.5
C23 C22 H22 119.5
C22 C23 C24 120.5(3)
C22 C23 H23 119.7
C24 C23 H23 119.7
C23 C24 C16 117.3(3)
C23 C24 C25 120.5(3)
C16 C24 C25 122.2(3)
C27 C25 C24 111.9(3)
C27 C25 C26 109.9(3)
C24 C25 C26 110.6(3)
C27 C25 H25 108.1
C24 C25 H25 108.1
C26 C25 H25 108.1
C25 C26 H26A 109.5
C25 C26 H26B 109.5
H26A C26 H26B 109.5
C25 C26 H26C 109.5
H26A C26 H26C 109.5
H26B C26 H26C 109.5
C25 C27 H27A 109.5
C25 C27 H27B 109.5
H27A C27 H27B 109.5
C25 C27 H27C 109.5
H27A C27 H27C 109.5
H27B C27 H27C 109.5
N4 C28 N3 104.8(2)
N4 C28 B2 128.9(2)
N3 C28 B2 126.2(2)
C30 C29 N3 107.0(3)
C30 C29 H29 126.5
N3 C29 H29 126.5
C29 C30 N4 107.1(3)
C29 C30 H30 126.5
N4 C30 H30 126.5
C32 C31 C39 124.1(3)
C32 C31 N3 118.2(2)
C39 C31 N3 117.3(2)
C31 C32 C36 116.3(3)
C31 C32 C33 123.5(3)
C36 C32 C33 120.1(3)
C32 C33 C35 113.2(3)
C32 C33 C34 109.1(2)
C35 C33 C34 110.5(2)
C32 C33 H33 108.0
C35 C33 H33 108.0
C34 C33 H33 108.0
C33 C34 H34A 109.5
C33 C34 H34B 109.5
H34A C34 H34B 109.5
C33 C34 H34C 109.5
H34A C34 H34C 109.5
H34B C34 H34C 109.5
C33 C35 H35A 109.5
C33 C35 H35B 109.5
H35A C35 H35B 109.5
C33 C35 H35C 109.5
H35A C35 H35C 109.5
H35B C35 H35C 109.5
C37 C36 C32 121.2(3)
C37 C36 H36 119.4
C32 C36 H36 119.4
C36 C37 C38 120.3(3)
C36 C37 H37 119.8
C38 C37 H37 119.8
C37 C38 C39 121.6(3)
C37 C38 H38 119.2
C39 C38 H38 119.2
C38 C39 C31 116.3(3)
C38 C39 C40 121.0(3)
C31 C39 C40 122.6(3)
C39 C40 C42 113.1(3)
C39 C40 C41 110.5(3)
C42 C40 C41 109.3(3)
C39 C40 H40 107.9
C42 C40 H40 107.9
C41 C40 H40 107.9
C40 C41 H41A 109.5
C40 C41 H41B 109.5
H41A C41 H41B 109.5
C40 C41 H41C 109.5
H41A C41 H41C 109.5
H41B C41 H41C 109.5
C40 C42 H42A 109.5
C40 C42 H42B 109.5
H42A C42 H42B 109.5
C40 C42 H42C 109.5
H42A C42 H42C 109.5
H42B C42 H42C 109.5
C51 C43 C44 123.6(3)
C51 C43 N4 117.8(2)
C44 C43 N4 118.3(2)
C48 C44 C43 116.6(3)
C48 C44 C45 120.3(3)
C43 C44 C45 123.1(3)
C44 C45 C46 111.6(3)
C44 C45 C47 111.6(3)
C46 C45 C47 111.1(3)
C44 C45 H45 107.4
C46 C45 H45 107.4
C47 C45 H45 107.4
C45 C46 H46A 109.5
C45 C46 H46B 109.5
H46A C46 H46B 109.5
C45 C46 H46C 109.5
H46A C46 H46C 109.5
H46B C46 H46C 109.5
C45 C47 H47A 109.5
C45 C47 H47B 109.5
H47A C47 H47B 109.5
C45 C47 H47C 109.5
H47A C47 H47C 109.5
H47B C47 H47C 109.5
C49 C48 C44 121.8(3)
C49 C48 H48 119.1
C44 C48 H48 119.1
C48 C49 C50 119.9(3)
C48 C49 H49 120.0
C50 C49 H49 120.0
C49 C50 C51 121.3(3)
C49 C50 H50 119.3
C51 C50 H50 119.3
C50 C51 C43 116.8(3)
C50 C51 C52 119.9(3)
C43 C51 C52 123.2(2)
C54 C52 C51 111.5(2)
C54 C52 C53 111.3(3)
C51 C52 C53 110.4(3)
C54 C52 H52 107.8
C51 C52 H52 107.8
C53 C52 H52 107.8
C52 C53 H53A 109.5
C52 C53 H53B 109.5
H53A C53 H53B 109.5
C52 C53 H53C 109.5
H53A C53 H53C 109.5
H53B C53 H53C 109.5
C52 C54 H54A 109.5
C52 C54 H54B 109.5
H54A C54 H54B 109.5
C52 C54 H54C 109.5
H54A C54 H54C 109.5
H54B C54 H54C 109.5
C1 N1 C2 110.4(2)
C1 N1 C4 130.1(2)
C2 N1 C4 119.3(2)
C1 N2 C3 110.6(2)
C1 N2 C16 129.8(2)
C3 N2 C16 119.5(2)
C28 N3 C29 110.6(2)
C28 N3 C31 128.4(2)
C29 N3 C31 120.6(2)
C28 N4 C30 110.5(2)
C28 N4 C43 129.7(2)
C30 N4 C43 119.6(2)

loop_
_geom_bond_atom_site_label_1
_geom_bond_atom_site_label_2
_geom_bond_distance
B1 C1 1.636(4)
B1 Cl2 1.848(3)
B1 Cl1 1.855(3)
B1 Cl3 1.867(3)
B2 C28 1.635(4)
B2 Cl5 1.851(3)
B2 Cl4 1.852(3)
B2 Cl6 1.866(3)
C1 N1 1.352(4)
C1 N2 1.355(4)
C2 C3 1.343(4)
C2 N1 1.382(4)
C2 H2 0.9500
C3 N2 1.379(4)
C3 H3 0.9500
C4 C12 1.394(4)
C4 C5 1.398(4)
C4 N1 1.447(3)
C5 C9 1.389(4)
C5 C6 1.526(4)
C6 C7 1.515(5)
C6 C8 1.526(4)
C6 H6 1.0000
C7 H7A 0.9800
C7 H7B 0.9800
C7 H7C 0.9800
C8 H8A 0.9800
C8 H8B 0.9800
C8 H8C 0.9800
C9 C10 1.389(4)
C9 H9 0.9500
C10 C11 1.386(4)
C10 H10 0.9500
C11 C12 1.390(4)
C11 H11 0.9500
C12 C13 1.523(4)
C13 C14 1.526(4)
C13 C15 1.537(4)
C13 H13 1.0000
C14 H14A 0.9800
C14 H14B 0.9800
C14 H14C 0.9800
C15 H15A 0.9800
C15 H15B 0.9800
C15 H15C 0.9800
C16 C24 1.398(4)
C16 C17 1.403(4)
C16 N2 1.459(3)
C17 C21 1.396(4)
C17 C18 1.513(4)
C18 C19 1.528(4)
C18 C20 1.528(5)
C18 H18 1.0000
C19 H19A 0.9800
C19 H19B 0.9800
C19 H19C 0.9800
C20 H20A 0.9800
C20 H20B 0.9800
C20 H20C 0.9800
C21 C22 1.378(5)
C21 H21 0.9500
C22 C23 1.384(4)
C22 H22 0.9500
C23 C24 1.385(4)
C23 H23 0.9500
C24 C25 1.534(4)
C25 C27 1.528(5)
C25 C26 1.537(5)
C25 H25 1.0000
C26 H26A 0.9800
C26 H26B 0.9800
C26 H26C 0.9800
C27 H27A 0.9800
C27 H27B 0.9800
C27 H27C 0.9800
C28 N4 1.353(4)
C28 N3 1.365(4)
C29 C30 1.344(4)
C29 N3 1.374(4)
C29 H29 0.9500
C30 N4 1.382(4)
C30 H30 0.9500
C31 C32 1.392(4)
C31 C39 1.402(4)
C31 N3 1.462(3)
C32 C36 1.396(4)
C32 C33 1.518(4)
C33 C35 1.526(4)
C33 C34 1.540(4)
C33 H33 1.0000
C34 H34A 0.9800
C34 H34B 0.9800
C34 H34C 0.9800
C35 H35A 0.9800
C35 H35B 0.9800
C35 H35C 0.9800
C36 C37 1.378(4)
C36 H36 0.9500
C37 C38 1.378(4)
C37 H37 0.9500
C38 C39 1.385(4)
C38 H38 0.9500
C39 C40 1.516(4)
C40 C42 1.529(4)
C40 C41 1.534(4)
C40 H40 1.0000
C41 H41A 0.9800
C41 H41B 0.9800
C41 H41C 0.9800
C42 H42A 0.9800
C42 H42B 0.9800
C42 H42C 0.9800
C43 C51 1.396(4)
C43 C44 1.397(4)
C43 N4 1.457(3)
C44 C48 1.395(4)
C44 C45 1.520(4)
C45 C46 1.520(5)
C45 C47 1.522(5)
C45 H45 1.0000
C46 H46A 0.9800
C46 H46B 0.9800
C46 H46C 0.9800
C47 H47A 0.9800
C47 H47B 0.9800
C47 H47C 0.9800
C48 C49 1.374(4)
C48 H48 0.9500
C49 C50 1.385(4)
C49 H49 0.9500
C50 C51 1.394(4)
C50 H50 0.9500
C51 C52 1.525(4)
C52 C54 1.521(4)
C52 C53 1.534(4)
C52 H52 1.0000
C53 H53A 0.9800
C53 H53B 0.9800
C53 H53C 0.9800
C54 H54A 0.9800
C54 H54B 0.9800
C54 H54C 0.9800
